data_2215297
loop_
_publ_author_name
'K. Chinnakali'
'R. Surendran'
'R. Balamurugan'
'A. K. Mohanakrishnan'
'Hoong-Kun Fun'

_publ_section_title
;
 Ethyl 3-[2-benzyl-1-(phenylsulfonyl)-1<i>H</i>-indol-3-yl]acrylate
;
_journal_coeditor_code WN2193
_journal_issue 9
_journal_name_full 'Acta Crystallographica Section E'
_journal_page_first o3856
_journal_page_last o3856
_journal_paper_doi 10.1107/S1600536807040536
_journal_volume 63
_journal_year 2007
_chemical_formula_iupac 'C26 H23 N O4 S'
_chemical_formula_moiety 'C26 H23 N O4 S'
_chemical_formula_sum 'C26 H23 N O4 S'
_chemical_formula_weight 445.51
_chemical_name_systematic
;
Ethyl 3-[2-benzyl-1-(phenylsulfonyl)-1<i>H</i>-indol-3-yl]acrylate
;
_space_group_IT_number 14
_symmetry_cell_setting monoclinic
_symmetry_space_group_name_Hall '-P 2ybc'
_symmetry_space_group_name_H-M 'P 1 21/c 1'
_atom_sites_solution_hydrogens geom
_atom_sites_solution_primary direct
_atom_sites_solution_secondary difmap
_audit_creation_method SHELXL-97
_cell_angle_alpha 90.00
_cell_angle_beta 99.4060(10)
_cell_angle_gamma 90.00
_cell_formula_units_Z 4
_cell_length_a 11.4683(2)
_cell_length_b 8.89830(10)
_cell_length_c 21.5088(3)
_cell_measurement_reflns_used 7382
_cell_measurement_temperature 100.00(10)
_cell_measurement_theta_max 30.572
_cell_measurement_theta_min 2.407
_cell_volume 2165.43(5)
_computing_cell_refinement 'APEX2 (Bruker, 2005)'
_computing_data_collection 'APEX2 (Bruker, 2005)'
_computing_data_reduction 'SAINT (Bruker, 2005)'
_computing_molecular_graphics 'SHELXTL (Sheldrick, 1998)'
_computing_publication_material 'SHELXTL (Sheldrick, 1998) and PLATON (Spek, 2003)'
_computing_structure_refinement 'SHELXTL (Sheldrick, 1998)'
_computing_structure_solution 'SHELXTL (Sheldrick, 1998)'
_diffrn_ambient_temperature 100.00(10)
_diffrn_detector_area_resol_mean 8.33
_diffrn_measured_fraction_theta_full 0.998
_diffrn_measured_fraction_theta_max 0.998
_diffrn_measurement_device_type
;
Bruker SMART APEX2 CCD area-detector
;
_diffrn_measurement_method \w
_diffrn_radiation_monochromator graphite
_diffrn_radiation_source 'fine-focus sealed tube'
_diffrn_radiation_type MoK\a
_diffrn_radiation_wavelength 0.71073
_diffrn_reflns_av_R_equivalents 0.0600
_diffrn_reflns_av_sigmaI/netI 0.0445
_diffrn_reflns_limit_h_max 14
_diffrn_reflns_limit_h_min -17
_diffrn_reflns_limit_k_max 13
_diffrn_reflns_limit_k_min -12
_diffrn_reflns_limit_l_max 31
_diffrn_reflns_limit_l_min -32
_diffrn_reflns_number 47728
_diffrn_reflns_theta_full 32.69
_diffrn_reflns_theta_max 32.69
_diffrn_reflns_theta_min 1.92
_diffrn_standards_number 0
_exptl_absorpt_coefficient_mu 0.184
_exptl_absorpt_correction_T_max 0.9577
_exptl_absorpt_correction_T_min 0.9117
_exptl_absorpt_correction_type multi-scan
_exptl_absorpt_process_details '(SADABS; Bruker, 2005)'
_exptl_crystal_colour yellow
_exptl_crystal_density_diffrn 1.367
_exptl_crystal_density_method 'not measured'
_exptl_crystal_description Block
_exptl_crystal_F_000 936
_exptl_crystal_size_max 0.28
_exptl_crystal_size_mid 0.25
_exptl_crystal_size_min 0.24
_refine_diff_density_max 0.409
_refine_diff_density_min -0.536
_refine_ls_extinction_method none
_refine_ls_goodness_of_fit_ref 1.058
_refine_ls_hydrogen_treatment constr
_refine_ls_matrix_type full
_refine_ls_number_parameters 290
_refine_ls_number_reflns 7943
_refine_ls_number_restraints 0
_refine_ls_restrained_S_all 1.058
_refine_ls_R_factor_all 0.0704
_refine_ls_R_factor_gt 0.0476
_refine_ls_shift/su_max 0.001
_refine_ls_shift/su_mean 0.000
_refine_ls_structure_factor_coef Fsqd
_refine_ls_weighting_details 'calc w=1/[\s^2^(Fo^2^)+(0.0462P)^2^+0.737P] where P=(Fo^2^+2Fc^2^)/3'
_refine_ls_weighting_scheme calc
_refine_ls_wR_factor_gt 0.1074
_refine_ls_wR_factor_ref 0.1191
_reflns_number_gt 5869
_reflns_number_total 7943
_reflns_threshold_expression I>2\s(I)
_cod_data_source_file wn2193.cif
_cod_data_source_block I
_cod_original_sg_symbol_H-M 'P 21/c'
_cod_database_code 2215297
_cod_database_fobs_code 2215297

loop_
_symmetry_equiv_pos_as_xyz
'x, y, z'
'-x, y+1/2, -z+1/2'
'-x, -y, -z'
'x, -y-1/2, z-1/2'

loop_
_atom_site_type_symbol
_atom_site_label
_atom_site_fract_x
_atom_site_fract_y
_atom_site_fract_z
_atom_site_U_iso_or_equiv
_atom_site_adp_type
_atom_site_calc_flag
_atom_site_refinement_flags
_atom_site_occupancy
S S1 0.27475(3) 0.34607(4) 0.252973(15) 0.01888(8) Uani d . 1
O O1 0.26409(9) 0.23974(11) 0.20278(5) 0.0246(2) Uani d . 1
O O2 0.35867(8) 0.32365(11) 0.30905(5) 0.0235(2) Uani d . 1
O O3 0.29725(11) 0.91913(13) -0.02392(5) 0.0337(3) Uani d . 1
O O4 0.37486(9) 1.13030(11) 0.02295(4) 0.0255(2) Uani d . 1
N N1 0.31080(9) 0.51204(12) 0.22307(5) 0.0177(2) Uani d . 1
C C1 0.29109(11) 0.55791(14) 0.15938(6) 0.0173(2) Uani d . 1
C C2 0.32209(11) 0.70722(14) 0.15648(6) 0.0168(2) Uani d . 1
C C3 0.36031(10) 0.75975(14) 0.22039(6) 0.0164(2) Uani d . 1
C C4 0.39607(11) 0.90026(15) 0.24600(6) 0.0181(2) Uani d . 1
H H4 0.4010 0.9843 0.2193 0.022 Uiso calc R 1
C C5 0.42414(12) 0.91474(16) 0.31074(6) 0.0214(3) Uani d . 1
H H5 0.4468 1.0101 0.3286 0.026 Uiso calc R 1
C C6 0.41952(12) 0.79078(16) 0.35020(6) 0.0223(3) Uani d . 1
H H6 0.4410 0.8029 0.3945 0.027 Uiso calc R 1
C C7 0.38426(11) 0.65075(15) 0.32612(6) 0.0203(2) Uani d . 1
H H7 0.3812 0.5667 0.3530 0.024 Uiso calc R 1
C C8 0.35341(11) 0.63749(14) 0.26097(6) 0.0169(2) Uani d . 1
C C9 0.13509(11) 0.37614(14) 0.27434(6) 0.0190(2) Uani d . 1
C C10 0.03426(12) 0.32885(16) 0.23390(6) 0.0231(3) Uani d . 1
H H10 0.0407 0.2792 0.1955 0.028 Uiso calc R 1
C C11 -0.07581(12) 0.35557(17) 0.25069(7) 0.0261(3) Uani d . 1
H H11 -0.1455 0.3244 0.2236 0.031 Uiso calc R 1
C C12 -0.08422(12) 0.42756(16) 0.30685(7) 0.0253(3) Uani d . 1
H H12 -0.1598 0.4472 0.3177 0.030 Uiso calc R 1
C C13 0.01697(12) 0.47128(16) 0.34750(7) 0.0250(3) Uani d . 1
H H13 0.0102 0.5183 0.3864 0.030 Uiso calc R 1
C C14 0.12761(12) 0.44652(15) 0.33152(6) 0.0221(3) Uani d . 1
H H14 0.1971 0.4769 0.3590 0.027 Uiso calc R 1
C C15 0.24417(12) 0.45820(15) 0.10488(6) 0.0206(3) Uani d . 1
H H15A 0.2807 0.3576 0.1124 0.025 Uiso calc R 1
H H15B 0.2691 0.4996 0.0664 0.025 Uiso calc R 1
C C16 0.11042(12) 0.43986(15) 0.09285(6) 0.0206(3) Uani d . 1
C C17 0.06111(14) 0.31429(17) 0.06005(7) 0.0265(3) Uani d . 1
H H17 0.1112 0.2417 0.0456 0.032 Uiso calc R 1
C C18 -0.06059(14) 0.29404(18) 0.04830(7) 0.0319(3) Uani d . 1
H H18 -0.0932 0.2079 0.0258 0.038 Uiso calc R 1
C C19 -0.13458(14) 0.39880(19) 0.06916(7) 0.0317(3) Uani d . 1
H H19 -0.2177 0.3838 0.0617 0.038 Uiso calc R 1
C C20 -0.08669(13) 0.52580(19) 0.10099(7) 0.0305(3) Uani d . 1
H H20 -0.1371 0.5985 0.1151 0.037 Uiso calc R 1
C C21 0.03539(13) 0.54664(16) 0.11225(7) 0.0253(3) Uani d . 1
H H21 0.0677 0.6347 0.1334 0.030 Uiso calc R 1
C C22 0.31486(11) 0.78830(15) 0.09784(6) 0.0190(2) Uani d . 1
H H22 0.2829 0.7339 0.0610 0.023 Uiso calc R 1
C C23 0.34727(12) 0.93034(15) 0.08850(6) 0.0213(3) Uani d . 1
H H23 0.3773 0.9928 0.1233 0.026 Uiso calc R 1
C C24 0.33564(12) 0.98804(15) 0.02363(6) 0.0208(3) Uani d . 1
C C25 0.36841(14) 1.19570(17) -0.03932(6) 0.0275(3) Uani d . 1
H H25A 0.2849 1.2104 -0.0590 0.033 Uiso calc R 1
H H25B 0.4067 1.1286 -0.0667 0.033 Uiso calc R 1
C C26 0.43137(16) 1.34387(17) -0.03127(7) 0.0312(3) Uani d . 1
H H26A 0.4278 1.3922 -0.0725 0.047 Uiso calc R 1
H H26B 0.5141 1.3276 -0.0124 0.047 Uiso calc R 1
H H26C 0.3933 1.4087 -0.0037 0.047 Uiso calc R 1

loop_
_atom_site_aniso_label
_atom_site_aniso_U_11
_atom_site_aniso_U_22
_atom_site_aniso_U_33
_atom_site_aniso_U_12
_atom_site_aniso_U_13
_atom_site_aniso_U_23
S1 0.02132(15) 0.01453(14) 0.02155(15) 0.00192(11) 0.00570(12) 0.00244(11)
O1 0.0317(5) 0.0159(4) 0.0278(5) 0.0009(4) 0.0100(4) -0.0008(4)
O2 0.0225(5) 0.0228(5) 0.0251(5) 0.0049(4) 0.0039(4) 0.0079(4)
O3 0.0488(7) 0.0312(6) 0.0189(5) -0.0167(5) -0.0013(4) 0.0008(4)
O4 0.0393(6) 0.0207(5) 0.0161(4) -0.0072(4) 0.0032(4) 0.0031(4)
N1 0.0201(5) 0.0155(5) 0.0175(5) -0.0005(4) 0.0036(4) 0.0012(4)
C1 0.0178(5) 0.0181(6) 0.0166(5) 0.0000(4) 0.0044(4) -0.0004(4)
C2 0.0165(5) 0.0170(5) 0.0171(5) -0.0005(4) 0.0032(4) 0.0004(4)
C3 0.0144(5) 0.0178(5) 0.0170(5) 0.0007(4) 0.0025(4) 0.0004(4)
C4 0.0178(5) 0.0178(6) 0.0189(6) -0.0006(4) 0.0034(4) -0.0006(5)
C5 0.0213(6) 0.0222(6) 0.0200(6) -0.0027(5) 0.0020(5) -0.0031(5)
C6 0.0224(6) 0.0272(7) 0.0163(6) -0.0009(5) 0.0000(5) -0.0008(5)
C7 0.0203(6) 0.0227(6) 0.0174(6) 0.0008(5) 0.0012(5) 0.0032(5)
C8 0.0150(5) 0.0169(6) 0.0189(6) 0.0007(4) 0.0030(4) 0.0003(4)
C9 0.0199(6) 0.0171(6) 0.0209(6) -0.0002(4) 0.0055(5) 0.0033(5)
C10 0.0255(6) 0.0238(6) 0.0201(6) -0.0054(5) 0.0044(5) 0.0004(5)
C11 0.0211(6) 0.0310(7) 0.0258(7) -0.0063(5) 0.0025(5) 0.0024(6)
C12 0.0219(6) 0.0227(6) 0.0324(7) -0.0008(5) 0.0075(5) 0.0036(6)
C13 0.0255(7) 0.0231(6) 0.0278(7) -0.0008(5) 0.0087(5) -0.0037(5)
C14 0.0218(6) 0.0219(6) 0.0226(6) -0.0013(5) 0.0033(5) -0.0015(5)
C15 0.0258(6) 0.0176(6) 0.0186(6) -0.0026(5) 0.0047(5) -0.0025(5)
C16 0.0242(6) 0.0197(6) 0.0173(6) -0.0038(5) 0.0015(5) 0.0015(5)
C17 0.0327(7) 0.0235(7) 0.0222(6) -0.0042(6) 0.0006(5) -0.0026(5)
C18 0.0353(8) 0.0285(7) 0.0284(7) -0.0109(6) -0.0052(6) 0.0019(6)
C19 0.0244(7) 0.0380(8) 0.0299(8) -0.0064(6) -0.0037(6) 0.0095(7)
C20 0.0252(7) 0.0334(8) 0.0317(8) 0.0019(6) 0.0009(6) 0.0039(6)
C21 0.0256(7) 0.0227(7) 0.0269(7) -0.0018(5) 0.0017(5) -0.0013(5)
C22 0.0194(6) 0.0205(6) 0.0170(5) -0.0018(5) 0.0025(4) 0.0001(5)
C23 0.0261(6) 0.0214(6) 0.0157(6) -0.0035(5) 0.0013(5) 0.0005(5)
C24 0.0221(6) 0.0219(6) 0.0180(6) -0.0032(5) 0.0024(5) 0.0019(5)
C25 0.0378(8) 0.0271(7) 0.0171(6) -0.0044(6) 0.0030(5) 0.0067(5)
C26 0.0492(9) 0.0227(7) 0.0239(7) -0.0045(6) 0.0121(7) 0.0036(6)

loop_
_atom_type_symbol
_atom_type_description
_atom_type_scat_dispersion_real
_atom_type_scat_dispersion_imag
_atom_type_scat_source
C C 0.0033 0.0016 'International Tables Vol C Tables 4.2.6.8 and 6.1.1.4'
H H 0.0000 0.0000 'International Tables Vol C Tables 4.2.6.8 and 6.1.1.4'
N N 0.0061 0.0033 'International Tables Vol C Tables 4.2.6.8 and 6.1.1.4'
O O 0.0106 0.0060 'International Tables Vol C Tables 4.2.6.8 and 6.1.1.4'
S S 0.1246 0.1234 'International Tables Vol C Tables 4.2.6.8 and 6.1.1.4'

loop_
_geom_angle_atom_site_label_1
_geom_angle_atom_site_label_2
_geom_angle_atom_site_label_3
_geom_angle
O1 S1 O2 120.60(6)
O1 S1 N1 106.74(6)
O2 S1 N1 105.69(6)
O1 S1 C9 109.27(6)
O2 S1 C9 108.51(6)
N1 S1 C9 104.87(6)
C24 O4 C25 114.90(11)
C1 N1 C8 108.36(10)
C1 N1 S1 127.73(9)
C8 N1 S1 123.44(9)
C2 C1 N1 108.71(11)
C2 C1 C15 126.67(11)
N1 C1 C15 124.62(11)
C1 C2 C22 122.85(12)
C1 C2 C3 107.92(11)
C22 C2 C3 129.23(12)
C4 C3 C8 119.31(11)
C4 C3 C2 133.18(12)
C8 C3 C2 107.48(11)
C5 C4 C3 118.96(12)
C5 C4 H4 120.5
C3 C4 H4 120.5
C4 C5 C6 120.81(12)
C4 C5 H5 119.6
C6 C5 H5 119.6
C7 C6 C5 121.38(12)
C7 C6 H6 119.3
C5 C6 H6 119.3
C6 C7 C8 117.60(12)
C6 C7 H7 121.2
C8 C7 H7 121.2
C7 C8 C3 121.90(12)
C7 C8 N1 130.59(12)
C3 C8 N1 107.51(11)
C10 C9 C14 121.43(12)
C10 C9 S1 119.31(10)
C14 C9 S1 119.26(10)
C11 C10 C9 118.86(13)
C11 C10 H10 120.6
C9 C10 H10 120.6
C12 C11 C10 120.13(13)
C12 C11 H11 119.9
C10 C11 H11 119.9
C11 C12 C13 120.56(13)
C11 C12 H12 119.7
C13 C12 H12 119.7
C14 C13 C12 120.27(13)
C14 C13 H13 119.9
C12 C13 H13 119.9
C13 C14 C9 118.74(12)
C13 C14 H14 120.6
C9 C14 H14 120.6
C1 C15 C16 114.81(11)
C1 C15 H15A 108.6
C16 C15 H15A 108.6
C1 C15 H15B 108.6
C16 C15 H15B 108.6
H15A C15 H15B 107.5
C21 C16 C17 118.73(13)
C21 C16 C15 122.10(12)
C17 C16 C15 119.15(12)
C18 C17 C16 120.63(15)
C18 C17 H17 119.7
C16 C17 H17 119.7
C19 C18 C17 120.32(14)
C19 C18 H18 119.8
C17 C18 H18 119.8
C18 C19 C20 119.64(14)
C18 C19 H19 120.2
C20 C19 H19 120.2
C19 C20 C21 119.97(15)
C19 C20 H20 120.0
C21 C20 H20 120.0
C16 C21 C20 120.67(14)
C16 C21 H21 119.7
C20 C21 H21 119.7
C23 C22 C2 128.59(12)
C23 C22 H22 115.7
C2 C22 H22 115.7
C22 C23 C24 119.08(12)
C22 C23 H23 120.5
C24 C23 H23 120.5
O3 C24 O4 122.91(12)
O3 C24 C23 125.98(13)
O4 C24 C23 111.10(11)
O4 C25 C26 107.16(12)
O4 C25 H25A 110.3
C26 C25 H25A 110.3
O4 C25 H25B 110.3
C26 C25 H25B 110.3
H25A C25 H25B 108.5
C25 C26 H26A 109.5
C25 C26 H26B 109.5
H26A C26 H26B 109.5
C25 C26 H26C 109.5
H26A C26 H26C 109.5
H26B C26 H26C 109.5

loop_
_geom_bond_atom_site_label_1
_geom_bond_atom_site_label_2
_geom_bond_distance
S1 O1 1.4257(10)
S1 O2 1.4288(10)
S1 N1 1.6889(11)
S1 C9 1.7574(13)
O3 C24 1.2118(16)
O4 C24 1.3443(16)
O4 C25 1.4510(16)
N1 C1 1.4118(16)
N1 C8 1.4210(16)
C1 C2 1.3794(18)
C1 C15 1.4984(17)
C2 C22 1.4436(18)
C2 C3 1.4503(17)
C3 C4 1.4004(18)
C3 C8 1.4051(17)
C4 C5 1.3830(18)
C4 H4 0.95
C5 C6 1.3980(19)
C5 H5 0.95
C6 C7 1.3842(19)
C6 H6 0.95
C7 C8 1.3930(18)
C7 H7 0.95
C9 C10 1.3935(19)
C9 C14 1.3954(19)
C10 C11 1.389(2)
C10 H10 0.95
C11 C12 1.384(2)
C11 H11 0.95
C12 C13 1.389(2)
C12 H12 0.95
C13 C14 1.3853(19)
C13 H13 0.95
C14 H14 0.95
C15 C16 1.5220(19)
C15 H15A 0.99
C15 H15B 0.99
C16 C21 1.391(2)
C16 C17 1.3913(19)
C17 C18 1.389(2)
C17 H17 0.95
C18 C19 1.384(2)
C18 H18 0.95
C19 C20 1.387(2)
C19 H19 0.95
C20 C21 1.394(2)
C20 H20 0.95
C21 H21 0.95
C22 C23 1.3418(18)
C22 H22 0.95
C23 C24 1.4722(18)
C23 H23 0.95
C25 C26 1.500(2)
C25 H25A 0.99
C25 H25B 0.99
C26 H26A 0.98
C26 H26B 0.98
C26 H26C 0.98

loop_
_geom_hbond_atom_site_label_D
_geom_hbond_atom_site_label_H
_geom_hbond_atom_site_label_A
_geom_hbond_site_symmetry_A
_geom_hbond_distance_DH
_geom_hbond_distance_HA
_geom_hbond_distance_DA
_geom_hbond_angle_DHA
C7 H7 O2 . 0.95 2.36 2.9424(17) 119
C15 H15A O1 . 0.99 2.24 2.8474(17) 118
C18 H18 O3 3_565 0.95 2.59 3.282(2) 130
C10 H10 Cg1 . 0.95 2.75 3.3524(14) 122
C11 H11 Cg2 2_545 0.95 2.81 3.6263(15) 145

loop_
_geom_torsion_atom_site_label_1
_geom_torsion_atom_site_label_2
_geom_torsion_atom_site_label_3
_geom_torsion_atom_site_label_4
_geom_torsion
O1 S1 N1 C1 22.55(12)
O2 S1 N1 C1 152.10(11)
C9 S1 N1 C1 -93.33(11)
O1 S1 N1 C8 -166.17(10)
O2 S1 N1 C8 -36.63(11)
C9 S1 N1 C8 77.95(11)
C8 N1 C1 C2 1.03(14)
S1 N1 C1 C2 173.37(9)
C8 N1 C1 C15 -178.99(11)
S1 N1 C1 C15 -6.66(18)
N1 C1 C2 C22 178.70(11)
C15 C1 C2 C22 -1.3(2)
N1 C1 C2 C3 -1.33(14)
C15 C1 C2 C3 178.70(12)
C1 C2 C3 C4 -176.70(13)
C22 C2 C3 C4 3.3(2)
C1 C2 C3 C8 1.14(14)
C22 C2 C3 C8 -178.89(12)
C8 C3 C4 C5 0.24(18)
C2 C3 C4 C5 177.87(13)
C3 C4 C5 C6 1.37(19)
C4 C5 C6 C7 -1.5(2)
C5 C6 C7 C8 0.0(2)
C6 C7 C8 C3 1.65(19)
C6 C7 C8 N1 -177.70(12)
C4 C3 C8 C7 -1.79(18)
C2 C3 C8 C7 -179.98(11)
C4 C3 C8 N1 177.69(11)
C2 C3 C8 N1 -0.50(13)
C1 N1 C8 C7 179.12(13)
S1 N1 C8 C7 6.38(19)
C1 N1 C8 C3 -0.31(13)
S1 N1 C8 C3 -173.04(8)
O1 S1 C9 C10 -15.21(13)
O2 S1 C9 C10 -148.51(11)
N1 S1 C9 C10 98.91(11)
O1 S1 C9 C14 164.62(10)
O2 S1 C9 C14 31.32(12)
N1 S1 C9 C14 -81.26(11)
C14 C9 C10 C11 1.3(2)
S1 C9 C10 C11 -178.86(11)
C9 C10 C11 C12 -0.2(2)
C10 C11 C12 C13 -1.2(2)
C11 C12 C13 C14 1.6(2)
C12 C13 C14 C9 -0.5(2)
C10 C9 C14 C13 -1.0(2)
S1 C9 C14 C13 179.21(11)
C2 C1 C15 C16 -98.29(15)
N1 C1 C15 C16 81.74(15)
C1 C15 C16 C21 24.17(18)
C1 C15 C16 C17 -157.46(12)
C21 C16 C17 C18 -1.6(2)
C15 C16 C17 C18 179.96(13)
C16 C17 C18 C19 0.0(2)
C17 C18 C19 C20 1.1(2)
C18 C19 C20 C21 -0.5(2)
C17 C16 C21 C20 2.2(2)
C15 C16 C21 C20 -179.43(13)
C19 C20 C21 C16 -1.1(2)
C1 C2 C22 C23 -176.57(13)
C3 C2 C22 C23 3.5(2)
C2 C22 C23 C24 177.74(13)
C25 O4 C24 O3 -0.3(2)
C25 O4 C24 C23 179.10(12)
C22 C23 C24 O3 1.0(2)
C22 C23 C24 O4 -178.39(12)
C24 O4 C25 C26 -171.93(13)

loop_
_cod_related_entry_id
_cod_related_entry_database
_cod_related_entry_code
1 ChemSpider 30655320
